data_7719824
loop_
_publ_author_name
'Bakija, Marija'
'Peri&#x107;, Berislav'
'Rinkovec, Tamara'
'Sanders, Ernest'
'Kokan, Zoran'
'&#x160;tefani&#x107;, Zoran'
'Vianello, Robert'
'Kirin, Sre&#x107;ko I'

_publ_section_title
;
 Induction of helical chirality in tetrahedral transition metal complexes
 with non-bridging monodentate oxazolines.
;
_journal_issue 46
_journal_name_full 'Dalton transactions (Cambridge, England : 2003)'
_journal_page_first 17083
_journal_page_last 17101
_journal_paper_doi 10.1039/d5dt02399h
_journal_volume 54
_journal_year 2025
_chemical_absolute_configuration syn
_chemical_formula_moiety 'C30 H26 N4 O8 Zn, C H2 Cl2'
_chemical_formula_sum 'C31 H28 Cl2 N4 O8 Zn'
_chemical_formula_weight 720.84
_space_group_crystal_system orthorhombic
_space_group_IT_number 19
_space_group_name_Hall 'P 2ac 2ab'
_space_group_name_H-M_alt 'P 21 21 21'
_atom_sites_solution_hydrogens geom
_atom_sites_solution_primary direct
_atom_sites_solution_secondary difmap
_audit_creation_method SHELXL-2019/3
_audit_update_record
;
2025-09-18 deposited with the CCDC.	2025-11-05 downloaded from the CCDC.
;
_cell_angle_alpha 90
_cell_angle_beta 90
_cell_angle_gamma 90
_cell_formula_units_Z 4
_cell_length_a 10.5827(2)
_cell_length_b 15.4896(3)
_cell_length_c 19.1308(3)
_cell_measurement_reflns_used 9616
_cell_measurement_temperature 200(2)
_cell_measurement_theta_max 78.2450
_cell_measurement_theta_min 4.6090
_cell_volume 3135.95(10)
_computing_cell_refinement 'CrysAlisPro 1.171.41.120a (Rigaku OD, 2021)'
_computing_data_collection 'CrysAlisPro 1.171.41.120a (Rigaku OD, 2021)'
_computing_data_reduction 'CrysAlisPro 1.171.41.120a (Rigaku OD, 2021)'
_computing_structure_refinement 'SHELXL-2019/2 (Sheldrick, 2019)'
_computing_structure_solution 'SHELXT 2018/2 (Sheldrick, 2018)'
_diffrn_ambient_temperature 200(2)
_diffrn_detector_area_resol_mean 10.0000
_diffrn_measured_fraction_theta_full 0.999
_diffrn_measured_fraction_theta_max 0.940
_diffrn_measurement_device_type 'XtaLAB Synergy, Dualflex, HyPix'
_diffrn_measurement_method '\w scans'
_diffrn_radiation_type CuK\a
_diffrn_radiation_wavelength 1.54184
_diffrn_reflns_av_R_equivalents 0.0380
_diffrn_reflns_av_unetI/netI 0.0435
_diffrn_reflns_Laue_measured_fraction_full 0.999
_diffrn_reflns_Laue_measured_fraction_max 0.940
_diffrn_reflns_limit_h_max 12
_diffrn_reflns_limit_h_min -12
_diffrn_reflns_limit_k_max 19
_diffrn_reflns_limit_k_min -19
_diffrn_reflns_limit_l_max 16
_diffrn_reflns_limit_l_min -24
_diffrn_reflns_number 13020
_diffrn_reflns_point_group_measured_fraction_full 0.943
_diffrn_reflns_point_group_measured_fraction_max 0.863
_diffrn_reflns_theta_full 67.684
_diffrn_reflns_theta_max 79.443
_diffrn_reflns_theta_min 3.672
_diffrn_source 'micro-focus sealed X-ray tube'
_exptl_absorpt_coefficient_mu 3.150
_exptl_absorpt_correction_T_max 1.00000
_exptl_absorpt_correction_T_min 0.95545
_exptl_absorpt_correction_type multi-scan
_exptl_absorpt_process_details
;
CrysAlisPro 1.171.41.120a (Rigaku Oxford Diffraction, 2021)
Empirical absorption correction using spherical harmonics,
implemented in SCALE3 ABSPACK scaling algorithm.
;
_exptl_crystal_colour colorless
_exptl_crystal_density_diffrn 1.527
_exptl_crystal_description prism
_exptl_crystal_F_000 1480
_exptl_crystal_size_max 0.2
_exptl_crystal_size_mid 0.17
_exptl_crystal_size_min 0.15
_refine_diff_density_max 0.946
_refine_diff_density_min -0.746
_refine_diff_density_rms 0.066
_refine_ls_abs_structure_details
;
 Flack x determined using 2145 quotients [(I+)-(I-)]/[(I+)+(I-)]
 (Parsons, Flack and Wagner, Acta Cryst. B69 (2013) 249-259).
;
_refine_ls_abs_structure_Flack -0.001(12)
_refine_ls_extinction_method none
_refine_ls_goodness_of_fit_ref 1.040
_refine_ls_hydrogen_treatment constr
_refine_ls_matrix_type full
_refine_ls_number_parameters 415
_refine_ls_number_reflns 5888
_refine_ls_number_restraints 0
_refine_ls_restrained_S_all 1.040
_refine_ls_R_factor_all 0.0431
_refine_ls_R_factor_gt 0.0419
_refine_ls_shift/su_max 0.000
_refine_ls_shift/su_mean 0.000
_refine_ls_structure_factor_coef Fsqd
_refine_ls_weighting_details 'w=1/[\s^2^(Fo^2^)+(0.0700P)^2^+1.5957P] where P=(Fo^2^+2Fc^2^)/3'
_refine_ls_weighting_scheme calc
_refine_ls_wR_factor_gt 0.1148
_refine_ls_wR_factor_ref 0.1160
_reflns_Friedel_coverage 0.639
_reflns_Friedel_fraction_full 0.870
_reflns_Friedel_fraction_max 0.765
_reflns_number_gt 5679
_reflns_number_total 5888
_reflns_threshold_expression 'I > 2\s(I)'
_cod_data_source_file d5dt02399h4.cif
_cod_data_source_block Zn_1H2_NO32
_cod_depositor_comments 'Adding full bibliography for 7719815--7719833.cif.'
_cod_database_code 7719824
_shelx_shelxl_version_number 2019/3
_shelx_space_group_comment
;
The symmetry employed for this shelxl refinement is uniquely defined
by the following loop, which should always be used as a source of
symmetry information in preference to the above space-group names.
They are only intended as comments.
;

loop_
_space_group_symop_operation_xyz
'x, y, z'
'-x+1/2, -y, z+1/2'
'-x, y+1/2, -z+1/2'
'x+1/2, -y+1/2, -z'

loop_
_atom_site_label
_atom_site_type_symbol
_atom_site_fract_x
_atom_site_fract_y
_atom_site_fract_z
_atom_site_U_iso_or_equiv
_atom_site_adp_type
_atom_site_occupancy
_atom_site_site_symmetry_order
_atom_site_calc_flag
_atom_site_refinement_flags_posn
_atom_site_refinement_flags_adp
_atom_site_refinement_flags_occupancy
_atom_site_disorder_assembly
_atom_site_disorder_group
Zn_1 Zn 0.02521(5) 0.48304(3) 0.15059(2) 0.02640(15) Uani 1 1 d . . . . .
N1N1_1 N -0.1198(4) 0.3858(2) 0.06394(19) 0.0338(8) Uani 1 1 d . . . . .
O1N1_1 O -0.0222(3) 0.3709(2) 0.10177(16) 0.0384(6) Uani 1 1 d . . . . .
O2N1_1 O -0.1576(4) 0.4613(2) 0.06048(18) 0.0487(8) Uani 1 1 d . . . . .
O3N1_1 O -0.1695(3) 0.3268(2) 0.0326(2) 0.0485(8) Uani 1 1 d . . . . .
N1N2_1 N -0.1831(3) 0.5482(2) 0.21151(19) 0.0325(7) Uani 1 1 d . . . . .
O1N2_1 O -0.0823(3) 0.5812(2) 0.18220(15) 0.0316(6) Uani 1 1 d . . . . .
O2N2_1 O -0.1873(3) 0.4689(2) 0.21862(17) 0.0386(7) Uani 1 1 d . . . . .
O3N2_1 O -0.2662(4) 0.5968(3) 0.2306(2) 0.0560(10) Uani 1 1 d . . . . .
O1O1_1 O 0.1344(3) 0.3661(2) 0.33874(15) 0.0400(7) Uani 1 1 d . . . . .
C2O1_1 C 0.0942(4) 0.4298(3) 0.2973(2) 0.0286(8) Uani 1 1 d . . . . .
N3O1_1 N 0.1108(3) 0.4207(2) 0.23181(17) 0.0274(7) Uani 1 1 d . . . . .
C4O1_1 C 0.1791(4) 0.3379(3) 0.2195(2) 0.0296(8) Uani 1 1 d . . . . .
H4O1_1 H 0.124059 0.298020 0.191928 0.036 Uiso 1 1 calc R U . . .
C5O1_1 C 0.1949(5) 0.3022(3) 0.2943(2) 0.0383(10) Uani 1 1 d . . . . .
H5OA_1 H 0.153101 0.245322 0.299061 0.046 Uiso 1 1 calc R U . . .
H5OB_1 H 0.285361 0.295997 0.306395 0.046 Uiso 1 1 calc R U . . .
C1B1_1 C 0.3015(4) 0.3520(3) 0.1810(2) 0.0280(8) Uani 1 1 d . . . . .
C2B1_1 C 0.3333(5) 0.2992(3) 0.1242(2) 0.0366(9) Uani 1 1 d . . . . .
H2B1_1 H 0.277151 0.254653 0.109932 0.044 Uiso 1 1 calc R U . . .
C3B1_1 C 0.4461(5) 0.3115(3) 0.0888(3) 0.0443(11) Uani 1 1 d . . . . .
H3B1_1 H 0.466424 0.275895 0.049898 0.053 Uiso 1 1 calc R U . . .
C4B1_1 C 0.5284(5) 0.3746(3) 0.1095(3) 0.0438(10) Uani 1 1 d . . . . .
H4B1_1 H 0.605696 0.382649 0.085134 0.053 Uiso 1 1 calc R U . . .
C5B1_1 C 0.4986(4) 0.4272(3) 0.1665(3) 0.0408(10) Uani 1 1 d . . . . .
H5B1_1 H 0.555855 0.470802 0.181149 0.049 Uiso 1 1 calc R U . . .
C6B1_1 C 0.3856(4) 0.4155(3) 0.2015(2) 0.0339(9) Uani 1 1 d . . . . .
H6B1_1 H 0.365435 0.451521 0.240105 0.041 Uiso 1 1 calc R U . . .
C11_1 C 0.0362(4) 0.5032(3) 0.33450(18) 0.0329(9) Uani 1 1 d . . . . .
C21_1 C 0.0925(6) 0.5830(3) 0.3312(3) 0.0475(12) Uani 1 1 d . . . . .
H21_1 H 0.164169 0.591975 0.302154 0.057 Uiso 1 1 calc R U . . .
C31_1 C 0.0430(8) 0.6508(4) 0.3710(3) 0.0602(16) Uani 1 1 d . . . . .
H31_1 H 0.081801 0.706106 0.369606 0.072 Uiso 1 1 calc R U . . .
C41_1 C -0.0614(6) 0.6374(4) 0.4120(3) 0.0521(14) Uani 1 1 d . . . . .
H41_1 H -0.094917 0.683621 0.438967 0.062 Uiso 1 1 calc R U . . .
C51_1 C -0.1179(5) 0.5577(5) 0.4144(3) 0.0552(15) Uani 1 1 d . . . . .
H51_1 H -0.191080 0.549188 0.442373 0.066 Uiso 1 1 calc R U . . .
C61_1 C -0.0693(5) 0.4902(4) 0.3767(3) 0.0465(11) Uani 1 1 d . . . . .
H61_1 H -0.107503 0.434825 0.379236 0.056 Uiso 1 1 calc R U . . .
O1O2_1 O 0.3547(3) 0.5751(2) 0.05871(16) 0.0378(7) Uani 1 1 d . . . . .
C2O2_1 C 0.2535(4) 0.5791(3) 0.0999(2) 0.0293(8) Uani 1 1 d . . . . .
N3O2_1 N 0.1613(3) 0.5287(2) 0.08585(16) 0.0289(7) Uani 1 1 d . . . . .
C4O2_1 C 0.1933(4) 0.4798(3) 0.02037(19) 0.0318(8) Uani 1 1 d . . . . .
H4O2_1 H 0.194132 0.416361 0.030055 0.038 Uiso 1 1 calc R U . . .
C5O2_1 C 0.3286(4) 0.5119(3) 0.0050(2) 0.0390(10) Uani 1 1 d . . . . .
H5OC_1 H 0.389686 0.463563 0.007366 0.047 Uiso 1 1 calc R U . . .
H5OD_1 H 0.333336 0.538435 -0.042004 0.047 Uiso 1 1 calc R U . . .
C1B2_1 C 0.1013(4) 0.4997(3) -0.0377(2) 0.0323(9) Uani 1 1 d . . . . .
C2B2_1 C 0.0485(5) 0.4320(4) -0.0757(2) 0.0454(12) Uani 1 1 d . . . . .
H2B2_1 H 0.070318 0.374061 -0.064644 0.054 Uiso 1 1 calc R U . . .
C3B2_1 C -0.0361(6) 0.4488(5) -0.1298(3) 0.0573(14) Uani 1 1 d . . . . .
H3B2_1 H -0.072910 0.402294 -0.155005 0.069 Uiso 1 1 calc R U . . .
C4B2_1 C -0.0665(5) 0.5322(5) -0.1469(2) 0.0549(14) Uani 1 1 d . . . . .
H4B2_1 H -0.124530 0.543649 -0.183603 0.066 Uiso 1 1 calc R U . . .
C5B2_1 C -0.0120(5) 0.5999(4) -0.1102(3) 0.0508(13) Uani 1 1 d . . . . .
H5B2_1 H -0.031739 0.657786 -0.122375 0.061 Uiso 1 1 calc R U . . .
C6B2_1 C 0.0715(5) 0.5833(3) -0.0556(2) 0.0395(10) Uani 1 1 d . . . . .
H6B2_1 H 0.108108 0.629995 -0.030610 0.047 Uiso 1 1 calc R U . . .
C12_1 C 0.2614(4) 0.6445(3) 0.1557(2) 0.0310(8) Uani 1 1 d . . . . .
C22_1 C 0.1578(4) 0.6973(3) 0.1695(2) 0.0361(9) Uani 1 1 d . . . . .
H22_1 H 0.080953 0.689294 0.144659 0.043 Uiso 1 1 calc R U . . .
C32_1 C 0.1672(5) 0.7610(3) 0.2190(3) 0.0415(10) Uani 1 1 d . . . . .
H32_1 H 0.097158 0.797913 0.227330 0.050 Uiso 1 1 calc R U . . .
C42_1 C 0.2779(5) 0.7723(3) 0.2574(3) 0.0438(11) Uani 1 1 d . . . . .
H42_1 H 0.282660 0.815369 0.292719 0.053 Uiso 1 1 calc R U . . .
C52_1 C 0.3813(5) 0.7196(3) 0.2432(3) 0.0453(11) Uani 1 1 d . . . . .
H52_1 H 0.457803 0.727193 0.268528 0.054 Uiso 1 1 calc R U . . .
C62_1 C 0.3731(5) 0.6562(3) 0.1923(3) 0.0395(10) Uani 1 1 d . . . . .
H62_1 H 0.444133 0.620668 0.182537 0.047 Uiso 1 1 calc R U . . .
C_2 C 0.2189(7) 0.1463(5) 0.4705(5) 0.079(2) Uani 1 1 d . . . . .
HA_2 H 0.204480 0.112502 0.513686 0.095 Uiso 1 1 calc R U . . .
HB_2 H 0.175008 0.115875 0.431992 0.095 Uiso 1 1 calc R U . . .
Cl1_2 Cl 0.1500(2) 0.24451(12) 0.48075(13) 0.0969(7) Uani 1 1 d . . . . .
Cl2_2 Cl 0.3758(2) 0.1452(2) 0.4531(2) 0.1358(12) Uani 1 1 d . . . . .

loop_
_atom_site_aniso_label
_atom_site_aniso_U_11
_atom_site_aniso_U_22
_atom_site_aniso_U_33
_atom_site_aniso_U_23
_atom_site_aniso_U_13
_atom_site_aniso_U_12
Zn_1 0.0234(2) 0.0319(3) 0.0239(2) 0.0003(2) 0.0003(2) -0.0006(2)
N1N1_1 0.0346(18) 0.0374(19) 0.0294(17) -0.0020(14) -0.0003(15) -0.0019(15)
O1N1_1 0.0346(14) 0.0423(16) 0.0384(15) -0.0019(13) -0.0103(14) -0.0038(14)
O2N1_1 0.061(2) 0.0426(19) 0.0428(18) 0.0006(14) -0.0020(17) 0.0100(16)
O3N1_1 0.0445(18) 0.0490(19) 0.052(2) -0.0146(16) -0.0138(17) -0.0080(16)
N1N2_1 0.0267(17) 0.0385(18) 0.0323(17) 0.0043(14) 0.0029(14) 0.0000(14)
O1N2_1 0.0261(14) 0.0344(14) 0.0343(14) 0.0013(12) 0.0081(12) -0.0024(12)
O2N2_1 0.0377(16) 0.0315(16) 0.0466(17) 0.0038(13) 0.0029(14) -0.0052(12)
O3N2_1 0.0403(18) 0.049(2) 0.079(3) 0.0047(19) 0.0285(19) 0.0118(16)
O1O1_1 0.0540(19) 0.0379(15) 0.0281(15) 0.0078(12) 0.0036(14) 0.0147(14)
C2O1_1 0.0286(19) 0.0308(19) 0.0265(18) 0.0038(15) -0.0033(16) 0.0010(15)
N3O1_1 0.0221(14) 0.0346(16) 0.0256(15) -0.0004(13) -0.0021(12) 0.0014(13)
C4O1_1 0.0250(18) 0.0309(19) 0.0329(19) -0.0018(16) -0.0009(16) 0.0021(15)
C5O1_1 0.039(2) 0.035(2) 0.040(2) 0.0077(19) 0.006(2) 0.0076(18)
C1B1_1 0.0235(18) 0.033(2) 0.0278(17) -0.0018(15) -0.0037(15) 0.0065(15)
C2B1_1 0.034(2) 0.041(2) 0.034(2) -0.0077(17) 0.0010(18) 0.0015(18)
C3B1_1 0.041(3) 0.053(3) 0.040(2) -0.005(2) 0.0097(19) 0.013(2)
C4B1_1 0.030(2) 0.056(3) 0.046(2) 0.009(2) 0.005(2) 0.007(2)
C5B1_1 0.023(2) 0.050(2) 0.049(3) 0.005(2) -0.0038(17) -0.0015(16)
C6B1_1 0.0272(18) 0.037(2) 0.038(2) -0.0029(18) -0.0014(17) 0.0008(17)
C11_1 0.035(2) 0.044(2) 0.0200(16) -0.0020(15) -0.0032(15) 0.0084(17)
C21_1 0.067(3) 0.039(2) 0.036(2) -0.0013(19) 0.009(2) 0.004(2)
C31_1 0.099(5) 0.037(2) 0.044(3) -0.004(2) -0.001(3) 0.014(3)
C41_1 0.060(3) 0.063(3) 0.033(2) -0.013(2) -0.010(2) 0.030(3)
C51_1 0.036(2) 0.089(4) 0.041(3) -0.021(3) 0.000(2) 0.017(3)
C61_1 0.033(2) 0.065(3) 0.041(2) -0.010(2) 0.0006(18) 0.001(2)
O1O2_1 0.0287(14) 0.0470(17) 0.0376(16) 0.0009(13) 0.0086(12) -0.0041(13)
C2O2_1 0.0253(18) 0.036(2) 0.0264(18) 0.0034(16) 0.0031(15) 0.0010(16)
N3O2_1 0.0270(15) 0.0353(18) 0.0245(15) -0.0003(14) 0.0026(12) -0.0011(14)
C4O2_1 0.036(2) 0.0351(19) 0.0246(17) 0.0004(17) 0.0048(15) 0.0011(18)
C5O2_1 0.031(2) 0.054(3) 0.0311(19) -0.004(2) 0.0055(17) 0.008(2)
C1B2_1 0.0306(19) 0.042(2) 0.0243(17) -0.0019(16) 0.0056(15) -0.0031(16)
C2B2_1 0.050(3) 0.050(3) 0.035(2) -0.011(2) -0.004(2) -0.009(2)
C3B2_1 0.052(3) 0.082(4) 0.038(2) -0.014(2) -0.005(2) -0.016(3)
C4B2_1 0.035(2) 0.102(5) 0.027(2) -0.003(3) -0.0046(18) -0.002(3)
C5B2_1 0.048(3) 0.069(3) 0.036(2) 0.005(2) -0.003(2) 0.003(3)
C6B2_1 0.041(2) 0.045(2) 0.033(2) -0.0001(19) -0.0042(19) 0.003(2)
C12_1 0.0328(19) 0.0292(18) 0.0310(19) 0.0022(17) 0.0020(18) -0.0027(15)
C22_1 0.0281(19) 0.037(2) 0.044(2) 0.0029(17) -0.0024(17) -0.0035(17)
C32_1 0.035(2) 0.035(2) 0.055(3) -0.005(2) -0.001(2) 0.0023(18)
C42_1 0.046(3) 0.033(2) 0.052(3) -0.009(2) -0.006(2) -0.005(2)
C52_1 0.038(2) 0.042(2) 0.056(3) -0.004(2) -0.015(2) -0.0029(19)
C62_1 0.032(2) 0.036(2) 0.050(3) -0.0032(19) -0.004(2) 0.0025(18)
C_2 0.059(4) 0.055(4) 0.122(6) -0.012(4) 0.012(4) -0.002(3)
Cl1_2 0.1175(16) 0.0508(9) 0.1225(17) 0.0176(10) 0.0455(14) 0.0167(10)
Cl2_2 0.0523(10) 0.167(3) 0.188(3) 0.055(2) 0.0323(15) 0.0149(13)

loop_
_atom_type_symbol
_atom_type_description
_atom_type_scat_dispersion_real
_atom_type_scat_dispersion_imag
_atom_type_scat_source
C C 0.0181 0.0091 'International Tables Vol C Tables 4.2.6.8 and 6.1.1.4'
H H 0.0000 0.0000 'International Tables Vol C Tables 4.2.6.8 and 6.1.1.4'
Cl Cl 0.3639 0.7018 'International Tables Vol C Tables 4.2.6.8 and 6.1.1.4'
N N 0.0311 0.0180 'International Tables Vol C Tables 4.2.6.8 and 6.1.1.4'
O O 0.0492 0.0322 'International Tables Vol C Tables 4.2.6.8 and 6.1.1.4'
Zn Zn -1.5491 0.6778 'International Tables Vol C Tables 4.2.6.8 and 6.1.1.4'

loop_
_geom_angle_atom_site_label_1
_geom_angle_atom_site_label_2
_geom_angle_atom_site_label_3
_geom_angle
_geom_angle_site_symmetry_1
_geom_angle_site_symmetry_3
_geom_angle_publ_flag
O1N2_1 Zn_1 N3O2_1 108.96(13) . . ?
O1N2_1 Zn_1 O1N1_1 130.54(13) . . ?
N3O2_1 Zn_1 O1N1_1 101.08(14) . . ?
O1N2_1 Zn_1 N3O1_1 112.55(13) . . ?
N3O2_1 Zn_1 N3O1_1 108.34(13) . . ?
O1N1_1 Zn_1 N3O1_1 93.12(13) . . ?
O3N1_1 N1N1_1 O2N1_1 123.1(4) . . ?
O3N1_1 N1N1_1 O1N1_1 119.5(4) . . ?
O2N1_1 N1N1_1 O1N1_1 117.4(4) . . ?
N1N1_1 O1N1_1 Zn_1 107.7(3) . . ?
O3N2_1 N1N2_1 O2N2_1 123.9(4) . . ?
O3N2_1 N1N2_1 O1N2_1 118.4(4) . . ?
O2N2_1 N1N2_1 O1N2_1 117.7(4) . . ?
N1N2_1 O1N2_1 Zn_1 107.3(2) . . ?
C2O1_1 O1O1_1 C5O1_1 107.3(3) . . ?
N3O1_1 C2O1_1 O1O1_1 117.2(4) . . ?
N3O1_1 C2O1_1 C11_1 128.2(4) . . ?
O1O1_1 C2O1_1 C11_1 114.7(3) . . ?
C2O1_1 N3O1_1 C4O1_1 108.5(3) . . ?
C2O1_1 N3O1_1 Zn_1 129.4(3) . . ?
C4O1_1 N3O1_1 Zn_1 120.2(2) . . ?
N3O1_1 C4O1_1 C1B1_1 111.7(3) . . ?
N3O1_1 C4O1_1 C5O1_1 102.4(3) . . ?
C1B1_1 C4O1_1 C5O1_1 114.4(3) . . ?
O1O1_1 C5O1_1 C4O1_1 104.6(3) . . ?
C6B1_1 C1B1_1 C2B1_1 118.8(4) . . ?
C6B1_1 C1B1_1 C4O1_1 121.1(4) . . ?
C2B1_1 C1B1_1 C4O1_1 120.1(4) . . ?
C3B1_1 C2B1_1 C1B1_1 120.4(4) . . ?
C4B1_1 C3B1_1 C2B1_1 120.3(4) . . ?
C3B1_1 C4B1_1 C5B1_1 120.0(4) . . ?
C6B1_1 C5B1_1 C4B1_1 119.8(4) . . ?
C5B1_1 C6B1_1 C1B1_1 120.8(4) . . ?
C21_1 C11_1 C61_1 120.4(4) . . ?
C21_1 C11_1 C2O1_1 119.4(4) . . ?
C61_1 C11_1 C2O1_1 120.1(4) . . ?
C11_1 C21_1 C31_1 119.2(5) . . ?
C41_1 C31_1 C21_1 120.0(6) . . ?
C31_1 C41_1 C51_1 120.4(5) . . ?
C61_1 C51_1 C41_1 120.3(5) . . ?
C51_1 C61_1 C11_1 119.8(6) . . ?
C2O2_1 O1O2_1 C5O2_1 107.4(3) . . ?
N3O2_1 C2O2_1 O1O2_1 117.4(4) . . ?
N3O2_1 C2O2_1 C12_1 128.0(4) . . ?
O1O2_1 C2O2_1 C12_1 114.5(4) . . ?
C2O2_1 N3O2_1 C4O2_1 108.2(3) . . ?
C2O2_1 N3O2_1 Zn_1 128.8(3) . . ?
C4O2_1 N3O2_1 Zn_1 119.6(3) . . ?
N3O2_1 C4O2_1 C1B2_1 111.5(3) . . ?
N3O2_1 C4O2_1 C5O2_1 101.9(3) . . ?
C1B2_1 C4O2_1 C5O2_1 113.1(3) . . ?
O1O2_1 C5O2_1 C4O2_1 105.1(3) . . ?
C6B2_1 C1B2_1 C2B2_1 119.1(4) . . ?
C6B2_1 C1B2_1 C4O2_1 121.6(4) . . ?
C2B2_1 C1B2_1 C4O2_1 119.3(4) . . ?
C1B2_1 C2B2_1 C3B2_1 120.3(5) . . ?
C4B2_1 C3B2_1 C2B2_1 120.2(5) . . ?
C3B2_1 C4B2_1 C5B2_1 119.6(5) . . ?
C4B2_1 C5B2_1 C6B2_1 120.3(6) . . ?
C1B2_1 C6B2_1 C5B2_1 120.4(5) . . ?
C62_1 C12_1 C22_1 120.0(4) . . ?
C62_1 C12_1 C2O2_1 120.3(4) . . ?
C22_1 C12_1 C2O2_1 119.7(4) . . ?
C32_1 C22_1 C12_1 119.7(4) . . ?
C22_1 C32_1 C42_1 121.1(5) . . ?
C52_1 C42_1 C32_1 118.9(4) . . ?
C62_1 C52_1 C42_1 120.2(4) . . ?
C12_1 C62_1 C52_1 120.0(4) . . ?
Cl2_2 C_2 Cl1_2 116.9(5) . . ?

loop_
_geom_bond_atom_site_label_1
_geom_bond_atom_site_label_2
_geom_bond_distance
_geom_bond_site_symmetry_2
_geom_bond_publ_flag
Zn_1 O1N2_1 1.993(3) . ?
Zn_1 N3O2_1 2.027(3) . ?
Zn_1 O1N1_1 2.035(3) . ?
Zn_1 N3O1_1 2.042(3) . ?
N1N1_1 O3N1_1 1.213(5) . ?
N1N1_1 O2N1_1 1.238(5) . ?
N1N1_1 O1N1_1 1.283(5) . ?
N1N2_1 O3N2_1 1.214(5) . ?
N1N2_1 O2N2_1 1.237(5) . ?
N1N2_1 O1N2_1 1.309(5) . ?
O1O1_1 C2O1_1 1.336(5) . ?
O1O1_1 C5O1_1 1.452(5) . ?
C2O1_1 N3O1_1 1.274(5) . ?
C2O1_1 C11_1 1.474(6) . ?
N3O1_1 C4O1_1 1.490(5) . ?
C4O1_1 C1B1_1 1.507(6) . ?
C4O1_1 C5O1_1 1.542(6) . ?
C1B1_1 C6B1_1 1.383(6) . ?
C1B1_1 C2B1_1 1.400(6) . ?
C2B1_1 C3B1_1 1.387(7) . ?
C3B1_1 C4B1_1 1.367(8) . ?
C4B1_1 C5B1_1 1.397(7) . ?
C5B1_1 C6B1_1 1.383(6) . ?
C11_1 C21_1 1.373(7) . ?
C11_1 C61_1 1.392(7) . ?
C21_1 C31_1 1.400(7) . ?
C31_1 C41_1 1.372(10) . ?
C41_1 C51_1 1.374(9) . ?
C51_1 C61_1 1.370(8) . ?
O1O2_1 C2O2_1 1.332(5) . ?
O1O2_1 C5O2_1 1.446(6) . ?
C2O2_1 N3O2_1 1.279(5) . ?
C2O2_1 C12_1 1.474(6) . ?
N3O2_1 C4O2_1 1.502(5) . ?
C4O2_1 C1B2_1 1.508(6) . ?
C4O2_1 C5O2_1 1.544(6) . ?
C1B2_1 C6B2_1 1.377(7) . ?
C1B2_1 C2B2_1 1.393(6) . ?
C2B2_1 C3B2_1 1.394(8) . ?
C3B2_1 C4B2_1 1.371(10) . ?
C4B2_1 C5B2_1 1.386(9) . ?
C5B2_1 C6B2_1 1.391(7) . ?
C12_1 C62_1 1.386(6) . ?
C12_1 C22_1 1.393(6) . ?
C22_1 C32_1 1.371(7) . ?
C32_1 C42_1 1.394(7) . ?
C42_1 C52_1 1.392(7) . ?
C52_1 C62_1 1.386(7) . ?
C_2 Cl2_2 1.692(7) . ?
C_2 Cl1_2 1.699(7) . ?
